data_7052162
loop_
_publ_author_name
'Pallavicini, Piersandro'
'Boiocchi, Massimo'
'Dacarro, Giacomo'
'Mangano, Carlo'

_publ_section_title
;
 Enhanced kinetic inertness in the electrochemical interconversion of
 Cu(i) double helical to Cu(ii) monomeric complexes
;
_journal_issue 6
_journal_name_full 'New Journal of Chemistry'
_journal_page_first 927
_journal_paper_doi 10.1039/b700488e
_journal_volume 31
_journal_year 2007
_chemical_absolute_configuration ad
_chemical_formula_moiety 'C56 H56 Cu2 N8 O4, 2(Cl O4)'
_chemical_formula_sum 'C56 H56 Cl2 Cu2 N8 O12'
_chemical_formula_weight 1231.09
_chemical_name_common
;
bis(mu2-R,R-N,N'-(2-methyl-8-methoxyquinoline)-1,2-trans-cyclohexanedi-imine)
-di-copper(i) diperchlorate
;
_chemical_name_systematic
;
?
;
_space_group_IT_number 152
_symmetry_cell_setting trigonal
_symmetry_Int_Tables_number 152
_symmetry_space_group_name_Hall 'P 31 2"'
_symmetry_space_group_name_H-M 'P 31 2 1'
_atom_sites_solution_hydrogens geom
_atom_sites_solution_primary direct
_atom_sites_solution_secondary difmap
_audit_creation_method SHELXL-97
_cell_angle_alpha 90.000
_cell_angle_beta 90.000
_cell_angle_gamma 120.000
_cell_formula_units_Z 3
_cell_length_a 14.1796(13)
_cell_length_b 14.1796(13)
_cell_length_c 25.007(2)
_cell_measurement_reflns_used 4293
_cell_measurement_temperature 293(2)
_cell_measurement_theta_max 12
_cell_measurement_theta_min 2
_cell_volume 4354.3(7)
_computing_cell_refinement 'SAINT (Bruker-Axs Inc)'
_computing_data_collection 'SMART (Bruker-Axs Inc)'
_computing_data_reduction 'SAINT (Bruker-Axs Inc)'
_computing_molecular_graphics 'Ortep-3 for Windows (Farrugia, 1997)'
_computing_publication_material 'WinGX publication routines (Farrugia, 1999)'
_computing_structure_refinement 'SHELXL-97 (Sheldrick, 1997)'
_computing_structure_solution 'SIR-97 (Altomare et al., 1999)'
_diffrn_ambient_temperature 293(2)
_diffrn_detector_area_resol_mean 8.333
_diffrn_measured_fraction_theta_full 0.970
_diffrn_measured_fraction_theta_max 0.970
_diffrn_measurement_device_type 'Bruker-Axs Smart-Apex CCD'
_diffrn_measurement_method 'omega scan'
_diffrn_radiation_monochromator graphite
_diffrn_radiation_source 'fine-focus sealed tube'
_diffrn_radiation_type MoK\a
_diffrn_radiation_wavelength 0.71073
_diffrn_reflns_av_R_equivalents 0.0771
_diffrn_reflns_av_sigmaI/netI 0.0663
_diffrn_reflns_limit_h_max 16
_diffrn_reflns_limit_h_min -16
_diffrn_reflns_limit_k_max 16
_diffrn_reflns_limit_k_min -15
_diffrn_reflns_limit_l_max 28
_diffrn_reflns_limit_l_min -28
_diffrn_reflns_number 25689
_diffrn_reflns_theta_full 25.05
_diffrn_reflns_theta_max 25.05
_diffrn_reflns_theta_min 1.66
_diffrn_standards_decay_% 0
_exptl_absorpt_coefficient_mu 0.892
_exptl_absorpt_correction_T_max 0.931
_exptl_absorpt_correction_T_min 0.686
_exptl_absorpt_correction_type multi-scan
_exptl_absorpt_process_details 'Sadabs (Sheldrick, 1996)'
_exptl_crystal_colour 'dark blue'
_exptl_crystal_density_diffrn 1.408
_exptl_crystal_density_method 'not measured'
_exptl_crystal_description prism
_exptl_crystal_F_000 1908
_exptl_crystal_size_max 0.35
_exptl_crystal_size_mid 0.2
_exptl_crystal_size_min 0.08
_refine_diff_density_max 0.468
_refine_diff_density_min -0.407
_refine_diff_density_rms 0.092
_refine_ls_abs_structure_details 'Flack H D (1983), Acta Cryst. A39, 876-881'
_refine_ls_abs_structure_Flack 0.02(5)
_refine_ls_extinction_method none
_refine_ls_goodness_of_fit_ref 0.974
_refine_ls_hydrogen_treatment constr
_refine_ls_matrix_type full
_refine_ls_number_parameters 361
_refine_ls_number_reflns 4869
_refine_ls_number_restraints 186
_refine_ls_restrained_S_all 1.000
_refine_ls_R_factor_all 0.1557
_refine_ls_R_factor_gt 0.0890
_refine_ls_shift/su_max 0.004
_refine_ls_shift/su_mean 0.001
_refine_ls_structure_factor_coef Fsqd
_refine_ls_weighting_details 'calc w=1/[\s^2^(Fo^2^)+(0.1821P)^2^+0.0000P] where P=(Fo^2^+2Fc^2^)/3'
_refine_ls_weighting_scheme calc
_refine_ls_wR_factor_gt 0.2429
_refine_ls_wR_factor_ref 0.2853
_reflns_number_gt 2406
_reflns_number_total 4869
_reflns_threshold_expression >2sigma(I)
_cod_data_source_file b700488e.txt
_cod_data_source_block cu_l2
_cod_database_code 7052162

loop_
_symmetry_equiv_pos_as_xyz
'x, y, z'
'-y, x-y, z+1/3'
'-x+y, -x, z+2/3'
'x-y, -y, -z+2/3'
'-x, -x+y, -z+1/3'
'y, x, -z'

loop_
_atom_site_label
_atom_site_type_symbol
_atom_site_fract_x
_atom_site_fract_y
_atom_site_fract_z
_atom_site_U_iso_or_equiv
_atom_site_adp_type
_atom_site_occupancy
_atom_site_symmetry_multiplicity
_atom_site_calc_flag
_atom_site_refinement_flags
_atom_site_disorder_assembly
_atom_site_disorder_group
C1 C 0.5379(8) 0.3640(8) 0.5625(4) 0.089(3) Uani 1 1 d . . .
H1 H 0.5306 0.3072 0.5377 0.106 Uiso 1 1 calc R . .
C2 C 0.6381(7) 0.4681(9) 0.5485(5) 0.103(3) Uani 1 1 d . . .
H2 H 0.6399 0.5252 0.5713 0.124 Uiso 1 1 calc R . .
C3 C 0.7439(11) 0.4633(16) 0.5600(8) 0.179(7) Uani 1 1 d . . .
H3A H 0.7470 0.4107 0.5363 0.214 Uiso 1 1 calc R . .
H3B H 0.8072 0.5340 0.5531 0.214 Uiso 1 1 calc R . .
C4 C 0.7460(12) 0.4315(17) 0.6169(7) 0.175(7) Uani 1 1 d . . .
H4A H 0.8126 0.4298 0.6232 0.210 Uiso 1 1 calc R . .
H4B H 0.7463 0.4861 0.6404 0.210 Uiso 1 1 calc R . .
C5 C 0.6529(12) 0.3252(12) 0.6303(6) 0.133(4) Uani 1 1 d . . .
H5A H 0.6564 0.3081 0.6675 0.160 Uiso 1 1 calc R . .
H5B H 0.6533 0.2691 0.6083 0.160 Uiso 1 1 calc R . .
C6 C 0.5480(10) 0.3302(10) 0.6199(4) 0.113(3) Uani 1 1 d . . .
H6A H 0.4855 0.2592 0.6272 0.135 Uiso 1 1 calc R . .
H6B H 0.5457 0.3816 0.6447 0.135 Uiso 1 1 calc R . .
C7 C 0.3482(11) 0.2876(12) 0.5604(4) 0.121(4) Uani 1 1 d . . .
H7 H 0.3438 0.2200 0.5586 0.145 Uiso 1 1 calc R . .
C8 C 0.2522(9) 0.2930(16) 0.5637(3) 0.148(6) Uani 1 1 d DU . .
C9 C 0.1431(12) 0.2044(18) 0.5689(6) 0.233(12) Uani 1 1 d DU . .
H9 H 0.1273 0.1324 0.5676 0.280 Uiso 1 1 calc R . .
C10 C 0.0578(9) 0.232(2) 0.5762(8) 0.254(14) Uani 1 1 d DU . .
H10 H -0.0130 0.1750 0.5813 0.305 Uiso 1 1 calc R . .
C11 C 0.076(2) 0.340(2) 0.5760(10) 0.31(2) Uani 1 1 d DU . .
C12 C 0.1796(18) 0.427(2) 0.5716(6) 0.191(10) Uani 1 1 d DU . .
C13 C 0.2098(13) 0.539(2) 0.5727(8) 0.185(11) Uani 1 1 d DU . .
C14 C 0.124(2) 0.562(2) 0.5779(9) 0.229(10) Uani 1 1 d DU . .
H14 H 0.1307 0.6306 0.5769 0.275 Uiso 1 1 calc R . .
C15 C 0.023(3) 0.458(3) 0.5850(12) 0.272(15) Uani 1 1 d DU . .
H15 H -0.0324 0.4736 0.5916 0.326 Uiso 1 1 calc R . .
C16 C -0.0222(19) 0.345(3) 0.5857(11) 0.274(15) Uani 1 1 d DU . .
H16 H -0.0937 0.2895 0.5910 0.329 Uiso 1 1 calc R . .
C17 C 0.326(2) 0.724(2) 0.5609(9) 0.251(12) Uani 1 1 d U . .
H17A H 0.4032 0.7695 0.5567 0.377 Uiso 1 1 calc R . .
H17B H 0.3029 0.7453 0.5925 0.377 Uiso 1 1 calc R . .
H17C H 0.2897 0.7322 0.5303 0.377 Uiso 1 1 calc R . .
C18 C 0.7100(11) 0.5824(12) 0.4739(7) 0.143(5) Uani 1 1 d U . .
H18 H 0.7697 0.6223 0.4961 0.172 Uiso 1 1 calc R . .
C19 C 0.7133(14) 0.6190(14) 0.4242(9) 0.179(8) Uani 1 1 d DU . .
C20 C 0.7877(15) 0.7211(14) 0.4014(10) 0.218(10) Uani 1 1 d DU . .
H20 H 0.8452 0.7730 0.4217 0.261 Uiso 1 1 calc R . .
C21 C 0.775(2) 0.743(2) 0.3495(11) 0.245(14) Uani 1 1 d DU . .
H21 H 0.8260 0.8116 0.3363 0.294 Uiso 1 1 calc R . .
C22 C 0.694(2) 0.6742(19) 0.3151(9) 0.205(10) Uani 1 1 d DU . .
C23 C 0.6260(19) 0.5747(17) 0.3395(9) 0.181(8) Uani 1 1 d DU . .
C24 C 0.540(2) 0.498(2) 0.3075(7) 0.175(8) Uani 1 1 d DU . .
C25 C 0.529(3) 0.516(2) 0.2524(8) 0.249(12) Uani 1 1 d DU . .
H25 H 0.4759 0.4617 0.2308 0.299 Uiso 1 1 calc R . .
C26 C 0.602(3) 0.619(2) 0.2328(9) 0.223(11) Uani 1 1 d DU . .
H26 H 0.5921 0.6348 0.1979 0.268 Uiso 1 1 calc R . .
C27 C 0.688(3) 0.700(3) 0.2619(10) 0.276(15) Uani 1 1 d DU . .
H27 H 0.7385 0.7665 0.2468 0.331 Uiso 1 1 calc R . .
C28 C 0.387(3) 0.320(3) 0.3021(9) 0.219(10) Uani 1 1 d U . .
H28A H 0.3482 0.2585 0.3253 0.329 Uiso 1 1 calc R . .
H28B H 0.4139 0.2991 0.2717 0.329 Uiso 1 1 calc R . .
H28C H 0.3390 0.3451 0.2902 0.329 Uiso 1 1 calc R . .
N1 N 0.4392(6) 0.3719(7) 0.5598(3) 0.085(2) Uani 1 1 d . . .
N2 N 0.2607(10) 0.3925(18) 0.5657(3) 0.168(7) Uani 1 1 d D . .
N3 N 0.6303(6) 0.4967(7) 0.4924(4) 0.104(3) Uani 1 1 d . . .
N4 N 0.6339(14) 0.5491(14) 0.3909(6) 0.152(6) Uani 1 1 d D . .
O1 O 0.297(2) 0.606(2) 0.5658(6) 0.233(8) Uani 1 1 d . . .
O2 O 0.4696(15) 0.3990(15) 0.3282(4) 0.178(5) Uani 1 1 d . . .
Cl1 Cl 0.7541(14) 0.9729(6) 0.1888(3) 0.296(7) Uani 1 1 d . . .
O3 O 0.663(2) 0.8662(18) 0.1691(8) 0.298(10) Uani 1 1 d U . .
O4 O 0.831(3) 1.034(4) 0.1594(18) 0.41(2) Uani 1 1 d U . .
O5 O 0.702(3) 1.018(2) 0.1628(12) 0.367(15) Uani 1 1 d U . .
O6 O 0.772(4) 1.006(4) 0.2329(12) 0.51(3) Uani 1 1 d U . .
Cu1 Cu 0.42396(13) 0.50931(13) 0.56122(5) 0.1149(7) Uani 1 1 d . . .

loop_
_atom_site_aniso_label
_atom_site_aniso_U_11
_atom_site_aniso_U_22
_atom_site_aniso_U_33
_atom_site_aniso_U_23
_atom_site_aniso_U_13
_atom_site_aniso_U_12
C1 0.090(7) 0.077(6) 0.116(7) 0.021(5) 0.031(6) 0.054(5)
C2 0.073(6) 0.103(8) 0.146(9) 0.016(7) 0.009(6) 0.053(6)
C3 0.091(9) 0.224(16) 0.252(18) 0.088(14) 0.062(10) 0.101(11)
C4 0.122(11) 0.244(19) 0.190(14) 0.074(13) -0.016(10) 0.115(13)
C5 0.128(10) 0.142(11) 0.162(11) 0.019(9) -0.008(9) 0.090(10)
C6 0.136(9) 0.125(9) 0.107(7) 0.010(6) 0.002(6) 0.087(7)
C7 0.100(10) 0.120(9) 0.107(8) 0.021(6) 0.004(6) 0.028(8)
C8 0.063(7) 0.26(2) 0.106(9) 0.044(11) 0.013(6) 0.068(12)
C9 0.114(13) 0.31(3) 0.147(12) 0.088(15) 0.016(10) 0.014(14)
C10 0.031(5) 0.43(3) 0.195(15) 0.12(2) 0.012(7) 0.039(11)
C11 0.34(4) 0.38(4) 0.155(18) 0.06(2) 0.06(2) 0.15(3)
C12 0.19(2) 0.27(3) 0.091(10) -0.012(14) -0.038(12) 0.104(19)
C13 0.070(8) 0.32(3) 0.138(12) -0.046(16) -0.003(8) 0.078(13)
C14 0.26(2) 0.32(3) 0.227(19) 0.050(19) 0.033(18) 0.23(2)
C15 0.18(2) 0.32(3) 0.24(2) -0.01(3) -0.022(19) 0.08(2)
C16 0.137(15) 0.49(4) 0.25(2) 0.01(3) 0.042(15) 0.19(2)
C17 0.39(3) 0.30(2) 0.25(2) -0.089(17) -0.067(18) 0.30(3)
C18 0.096(8) 0.151(11) 0.204(14) 0.085(11) 0.047(9) 0.078(9)
C19 0.150(14) 0.24(2) 0.223(19) 0.082(17) 0.049(14) 0.156(16)
C20 0.186(15) 0.193(16) 0.32(2) 0.177(17) 0.133(16) 0.127(14)
C21 0.29(3) 0.23(2) 0.31(3) 0.17(2) 0.15(2) 0.19(2)
C22 0.28(3) 0.22(2) 0.193(17) 0.123(17) 0.134(19) 0.19(2)
C23 0.21(2) 0.191(18) 0.21(2) 0.046(17) 0.071(17) 0.160(16)
C24 0.26(2) 0.25(2) 0.116(11) 0.097(14) 0.088(14) 0.203(18)
C25 0.37(3) 0.29(3) 0.21(2) 0.029(19) 0.06(2) 0.26(3)
C26 0.32(3) 0.26(3) 0.143(14) 0.069(17) 0.070(17) 0.18(2)
C27 0.38(3) 0.30(3) 0.27(3) 0.17(2) 0.16(2) 0.27(3)
C28 0.32(3) 0.31(3) 0.148(14) -0.025(17) 0.008(17) 0.25(2)
N1 0.064(4) 0.101(6) 0.087(5) 0.003(4) 0.010(3) 0.039(4)
N2 0.096(8) 0.36(3) 0.098(7) -0.014(9) -0.002(5) 0.150(13)
N3 0.069(5) 0.102(6) 0.150(7) 0.037(5) 0.021(5) 0.050(5)
N4 0.205(14) 0.227(15) 0.123(8) 0.098(10) 0.092(10) 0.182(14)
O1 0.30(2) 0.37(2) 0.194(11) -0.081(14) -0.056(13) 0.30(2)
O2 0.269(15) 0.214(13) 0.112(7) 0.020(9) 0.032(9) 0.166(13)
Cl1 0.54(2) 0.144(5) 0.167(5) 0.040(4) 0.091(8) 0.142(8)
O3 0.40(3) 0.192(16) 0.274(18) 0.062(14) 0.030(19) 0.130(18)
O4 0.29(3) 0.49(4) 0.48(4) 0.00(3) -0.01(3) 0.21(3)
O5 0.44(4) 0.22(2) 0.32(3) 0.01(2) -0.04(2) 0.08(2)
O6 0.61(6) 0.55(6) 0.21(2) 0.02(3) 0.00(3) 0.17(4)
Cu1 0.1185(11) 0.1415(13) 0.1253(10) -0.0447(9) -0.0392(8) 0.0954(11)

loop_
_atom_type_symbol
_atom_type_description
_atom_type_scat_dispersion_real
_atom_type_scat_dispersion_imag
_atom_type_scat_source
C C 0.0033 0.0016 'International Tables Vol C Tables 4.2.6.8 and 6.1.1.4'
H H 0.0000 0.0000 'International Tables Vol C Tables 4.2.6.8 and 6.1.1.4'
N N 0.0061 0.0033 'International Tables Vol C Tables 4.2.6.8 and 6.1.1.4'
O O 0.0106 0.0060 'International Tables Vol C Tables 4.2.6.8 and 6.1.1.4'
Cl Cl 0.1484 0.1585 'International Tables Vol C Tables 4.2.6.8 and 6.1.1.4'
Cu Cu 0.3201 1.2651 'International Tables Vol C Tables 4.2.6.8 and 6.1.1.4'

loop_
_geom_angle_atom_site_label_1
_geom_angle_atom_site_label_2
_geom_angle_atom_site_label_3
_geom_angle
_geom_angle_site_symmetry_1
_geom_angle_site_symmetry_3
_geom_angle_publ_flag
N1 C1 C2 112.9(7) . . ?
N1 C1 C6 107.9(8) . . ?
C2 C1 C6 109.5(10) . . ?
N1 C1 H1 108.8 . . ?
C2 C1 H1 108.8 . . ?
C6 C1 H1 108.8 . . ?
N3 C2 C1 109.1(9) . . ?
N3 C2 C3 113.1(10) . . ?
C1 C2 C3 112.0(10) . . ?
N3 C2 H2 107.5 . . ?
C1 C2 H2 107.5 . . ?
C3 C2 H2 107.5 . . ?
C4 C3 C2 110.6(11) . . ?
C4 C3 H3A 109.5 . . ?
C2 C3 H3A 109.5 . . ?
C4 C3 H3B 109.5 . . ?
C2 C3 H3B 109.5 . . ?
H3A C3 H3B 108.1 . . ?
C5 C4 C3 112.6(15) . . ?
C5 C4 H4A 109.1 . . ?
C3 C4 H4A 109.1 . . ?
C5 C4 H4B 109.1 . . ?
C3 C4 H4B 109.1 . . ?
H4A C4 H4B 107.8 . . ?
C4 C5 C6 107.9(10) . . ?
C4 C5 H5A 110.1 . . ?
C6 C5 H5A 110.1 . . ?
C4 C5 H5B 110.1 . . ?
C6 C5 H5B 110.1 . . ?
H5A C5 H5B 108.4 . . ?
C1 C6 C5 114.3(10) . . ?
C1 C6 H6A 108.7 . . ?
C5 C6 H6A 108.7 . . ?
C1 C6 H6B 108.7 . . ?
C5 C6 H6B 108.7 . . ?
H6A C6 H6B 107.6 . . ?
N1 C7 C8 121.1(15) . . ?
N1 C7 H7 119.5 . . ?
C8 C7 H7 119.5 . . ?
N2 C8 C7 118.4(13) . . ?
N2 C8 C9 113.8(18) . . ?
C7 C8 C9 128(2) . . ?
C8 C9 C10 117.1(17) . . ?
C8 C9 H9 121.4 . . ?
C10 C9 H9 121.4 . . ?
C11 C10 C9 124.3(16) . . ?
C11 C10 H10 117.8 . . ?
C9 C10 H10 117.8 . . ?
C12 C11 C10 120(2) . . ?
C12 C11 C16 126(3) . . ?
C10 C11 C16 113(3) . . ?
C11 C12 C13 126(2) . . ?
C11 C12 N2 112(2) . . ?
C13 C12 N2 122(2) . . ?
O1 C13 C14 121(3) . . ?
O1 C13 C12 122(2) . . ?
C14 C13 C12 116(2) . . ?
C13 C14 C15 107(3) . . ?
C13 C14 H14 126.3 . . ?
C15 C14 H14 126.3 . . ?
C16 C15 C14 144(3) . . ?
C16 C15 H15 107.9 . . ?
C14 C15 H15 107.9 . . ?
C15 C16 C11 99(3) . . ?
C15 C16 H16 130.6 . . ?
C11 C16 H16 130.6 . . ?
O1 C17 H17A 109.5 . . ?
O1 C17 H17B 109.5 . . ?
H17A C17 H17B 109.5 . . ?
O1 C17 H17C 109.5 . . ?
H17A C17 H17C 109.5 . . ?
H17B C17 H17C 109.5 . . ?
N3 C18 C19 123.6(17) . . ?
N3 C18 H18 118.2 . . ?
C19 C18 H18 118.2 . . ?
C18 C19 N4 115.7(16) . . ?
C18 C19 C20 129(2) . . ?
N4 C19 C20 115(2) . . ?
C21 C20 C19 120(2) . . ?
C21 C20 H20 119.9 . . ?
C19 C20 H20 119.9 . . ?
C20 C21 C22 126(2) . . ?
C20 C21 H21 117.1 . . ?
C22 C21 H21 117.1 . . ?
C21 C22 C23 111(2) . . ?
C21 C22 C27 123(3) . . ?
C23 C22 C27 126(3) . . ?
N4 C23 C22 125(2) . . ?
N4 C23 C24 119.1(18) . . ?
C22 C23 C24 115(2) . . ?
O2 C24 C23 119.2(15) . . ?
O2 C24 C25 118(3) . . ?
C23 C24 C25 123(2) . . ?
C26 C25 C24 116(2) . . ?
C26 C25 H25 122.1 . . ?
C24 C25 H25 122.1 . . ?
C25 C26 C27 125(2) . . ?
C25 C26 H26 117.7 . . ?
C27 C26 H26 117.7 . . ?
C22 C27 C26 115(3) . . ?
C22 C27 H27 122.4 . . ?
C26 C27 H27 122.4 . . ?
O2 C28 H28A 109.5 . . ?
O2 C28 H28B 109.5 . . ?
H28A C28 H28B 109.5 . . ?
O2 C28 H28C 109.5 . . ?
H28A C28 H28C 109.5 . . ?
H28B C28 H28C 109.5 . . ?
C7 N1 C1 119.9(11) . . ?
C7 N1 Cu1 111.0(9) . . ?
C1 N1 Cu1 128.9(6) . . ?
C8 N2 C12 132.5(18) . . ?
C8 N2 Cu1 108.2(8) . . ?
C12 N2 Cu1 119.2(16) . . ?
C18 N3 C2 117.2(12) . . ?
C18 N3 Cu1 111.9(10) . 6_556 ?
C2 N3 Cu1 130.9(7) . 6_556 ?
C19 N4 C23 122.5(18) . . ?
C19 N4 Cu1 107.6(10) . 6_556 ?
C23 N4 Cu1 127.6(15) . 6_556 ?
C13 O1 C17 121.0(19) . . ?
C13 O1 Cu1 107.2(17) . . ?
C17 O1 Cu1 131.7(18) . . ?
C28 O2 C24 124.7(18) . . ?
O6 Cl1 O4 110(3) . . ?
O6 Cl1 O5 109(3) . . ?
O4 Cl1 O5 83(2) . . ?
O6 Cl1 O3 128(2) . . ?
O4 Cl1 O3 121(2) . . ?
O5 Cl1 O3 85.5(19) . . ?
Cl1 O4 O5 51.4(14) . . ?
Cl1 O5 O4 45(2) . . ?
N3 Cu1 N1 122.9(3) 6_556 . ?
N3 Cu1 N2 127.7(4) 6_556 . ?
N1 Cu1 N2 81.3(6) . . ?
N3 Cu1 N4 79.0(6) 6_556 6_556 ?
N1 Cu1 N4 110.7(4) . 6_556 ?
N2 Cu1 N4 139.9(6) . 6_556 ?
N3 Cu1 O1 77.7(6) 6_556 . ?
N1 Cu1 O1 150.8(7) . . ?
N2 Cu1 O1 69.5(8) . . ?
N4 Cu1 O1 92.5(5) 6_556 . ?
N3 Cu1 O2 142.0(5) 6_556 6_556 ?
N1 Cu1 O2 83.7(3) . 6_556 ?
N2 Cu1 O2 78.9(5) . 6_556 ?
N4 Cu1 O2 65.4(6) 6_556 6_556 ?
O1 Cu1 O2 90.6(4) . 6_556 ?

loop_
_geom_bond_atom_site_label_1
_geom_bond_atom_site_label_2
_geom_bond_distance
_geom_bond_site_symmetry_2
_geom_bond_publ_flag
C1 N1 1.460(11) . ?
C1 C2 1.491(14) . ?
C1 C6 1.542(14) . ?
C1 H1 0.9800 . ?
C2 N3 1.481(14) . ?
C2 C3 1.562(16) . ?
C2 H2 0.9800 . ?
C3 C4 1.50(2) . ?
C3 H3A 0.9700 . ?
C3 H3B 0.9700 . ?
C4 C5 1.46(2) . ?
C4 H4A 0.9700 . ?
C4 H4B 0.9700 . ?
C5 C6 1.546(17) . ?
C5 H5A 0.9700 . ?
C5 H5B 0.9700 . ?
C6 H6A 0.9700 . ?
C6 H6B 0.9700 . ?
C7 N1 1.246(14) . ?
C7 C8 1.40(2) . ?
C7 H7 0.9300 . ?
C8 N2 1.356(16) . ?
C8 C9 1.430(16) . ?
C9 C10 1.455(18) . ?
C9 H9 0.9300 . ?
C10 C11 1.422(19) . ?
C10 H10 0.9300 . ?
C11 C12 1.377(19) . ?
C11 C16 1.444(19) . ?
C12 C13 1.418(18) . ?
C12 N2 1.466(17) . ?
C13 O1 1.14(3) . ?
C13 C14 1.417(16) . ?
C14 C15 1.459(19) . ?
C14 H14 0.9300 . ?
C15 C16 1.405(19) . ?
C15 H15 0.9300 . ?
C16 H16 0.9300 . ?
C17 O1 1.52(3) . ?
C17 H17A 0.9600 . ?
C17 H17B 0.9600 . ?
C17 H17C 0.9600 . ?
C18 N3 1.263(14) . ?
C18 C19 1.34(2) . ?
C18 H18 0.9300 . ?
C19 N4 1.353(15) . ?
C19 C20 1.417(16) . ?
C20 C21 1.369(18) . ?
C20 H20 0.9300 . ?
C21 C22 1.376(18) . ?
C21 H21 0.9300 . ?
C22 C23 1.391(17) . ?
C22 C27 1.394(18) . ?
C23 N4 1.356(17) . ?
C23 C24 1.411(17) . ?
C24 O2 1.35(2) . ?
C24 C25 1.424(17) . ?
C25 C26 1.391(19) . ?
C25 H25 0.9300 . ?
C26 C27 1.397(19) . ?
C26 H26 0.9300 . ?
C27 H27 0.9300 . ?
C28 O2 1.32(3) . ?
C28 H28A 0.9600 . ?
C28 H28B 0.9600 . ?
C28 H28C 0.9600 . ?
N1 Cu1 2.066(9) . ?
N2 Cu1 2.069(16) . ?
N3 Cu1 2.009(9) 6_556 ?
N4 Cu1 2.137(12) 6_556 ?
O1 Cu1 2.754(10) . ?
Cl1 O6 1.18(3) . ?
Cl1 O4 1.24(4) . ?
Cl1 O5 1.36(4) . ?
Cl1 O3 1.50(3) . ?
O4 O5 1.72(4) . ?
Cu1 N3 2.009(9) 6_556 ?
Cu1 N4 2.137(13) 6_556 ?
Cu1 O2 2.808(12) 6_556 ?

loop_
_geom_torsion_atom_site_label_1
_geom_torsion_atom_site_label_2
_geom_torsion_atom_site_label_3
_geom_torsion_atom_site_label_4
_geom_torsion
_geom_torsion_site_symmetry_1
_geom_torsion_site_symmetry_2
_geom_torsion_site_symmetry_3
_geom_torsion_site_symmetry_4
_geom_torsion_publ_flag
N1 C1 C2 N3 -62.8(11) . . . . ?
C6 C1 C2 N3 176.9(8) . . . . ?
N1 C1 C2 C3 171.2(11) . . . . ?
C6 C1 C2 C3 50.9(14) . . . . ?
N3 C2 C3 C4 -178.7(14) . . . . ?
C1 C2 C3 C4 -55(2) . . . . ?
C2 C3 C4 C5 59(2) . . . . ?
C3 C4 C5 C6 -58.7(18) . . . . ?
N1 C1 C6 C5 -176.4(10) . . . . ?
C2 C1 C6 C5 -53.1(12) . . . . ?
C4 C5 C6 C1 56.1(16) . . . . ?
N1 C7 C8 N2 0.7(14) . . . . ?
N1 C7 C8 C9 -174.8(9) . . . . ?
N2 C8 C9 C10 -0.8(12) . . . . ?
C7 C8 C9 C10 174.9(13) . . . . ?
C8 C9 C10 C11 3(3) . . . . ?
C9 C10 C11 C12 -4(4) . . . . ?
C9 C10 C11 C16 -178.1(18) . . . . ?
C10 C11 C12 C13 -178(2) . . . . ?
C16 C11 C12 C13 -4(4) . . . . ?
C10 C11 C12 N2 2(3) . . . . ?
C16 C11 C12 N2 176(2) . . . . ?
C11 C12 C13 O1 -176(2) . . . . ?
N2 C12 C13 O1 5(3) . . . . ?
C11 C12 C13 C14 -1(3) . . . . ?
N2 C12 C13 C14 179.2(14) . . . . ?
O1 C13 C14 C15 179(2) . . . . ?
C12 C13 C14 C15 4(3) . . . . ?
C13 C14 C15 C16 -5(6) . . . . ?
C14 C15 C16 C11 1(6) . . . . ?
C12 C11 C16 C15 4(4) . . . . ?
C10 C11 C16 C15 178(2) . . . . ?
N3 C18 C19 N4 -11.1(17) . . . . ?
N3 C18 C19 C20 168.4(11) . . . . ?
C18 C19 C20 C21 -178.6(16) . . . . ?
N4 C19 C20 C21 1.0(14) . . . . ?
C19 C20 C21 C22 0(3) . . . . ?
C20 C21 C22 C23 -1(4) . . . . ?
C20 C21 C22 C27 -177.3(18) . . . . ?
C21 C22 C23 N4 2(3) . . . . ?
C27 C22 C23 N4 178.2(18) . . . . ?
C21 C22 C23 C24 180(2) . . . . ?
C27 C22 C23 C24 -5(3) . . . . ?
N4 C23 C24 O2 -3(2) . . . . ?
C22 C23 C24 O2 179.7(14) . . . . ?
N4 C23 C24 C25 -176.4(14) . . . . ?
C22 C23 C24 C25 6(3) . . . . ?
O2 C24 C25 C26 179.6(19) . . . . ?
C23 C24 C25 C26 -7(3) . . . . ?
C24 C25 C26 C27 6(4) . . . . ?
C21 C22 C27 C26 179(3) . . . . ?
C23 C22 C27 C26 4(4) . . . . ?
C25 C26 C27 C22 -4(4) . . . . ?
C8 C7 N1 C1 173.0(9) . . . . ?
C8 C7 N1 Cu1 -2.3(13) . . . . ?
C2 C1 N1 C7 166.4(10) . . . . ?
C6 C1 N1 C7 -72.4(12) . . . . ?
C2 C1 N1 Cu1 -19.2(13) . . . . ?
C6 C1 N1 Cu1 102.0(8) . . . . ?
C7 C8 N2 C12 -176.9(12) . . . . ?
C9 C8 N2 C12 -0.7(11) . . . . ?
C7 C8 N2 Cu1 1.2(9) . . . . ?
C9 C8 N2 Cu1 177.4(7) . . . . ?
C11 C12 N2 C8 0(2) . . . . ?
C13 C12 N2 C8 179.8(13) . . . . ?
C11 C12 N2 Cu1 -177.8(14) . . . . ?
C13 C12 N2 Cu1 2(2) . . . . ?
C19 C18 N3 C2 -178.9(10) . . . . ?
C19 C18 N3 Cu1 -0.8(16) . . . 6_556 ?
C1 C2 N3 C18 -178.9(10) . . . . ?
C3 C2 N3 C18 -53.5(15) . . . . ?
C1 C2 N3 Cu1 3.5(12) . . . 6_556 ?
C3 C2 N3 Cu1 128.8(11) . . . 6_556 ?
C18 C19 N4 C23 179.6(12) . . . . ?
C20 C19 N4 C23 -0.1(10) . . . . ?
C18 C19 N4 Cu1 15.6(9) . . . 6_556 ?
C20 C19 N4 Cu1 -164.0(7) . . . 6_556 ?
C22 C23 N4 C19 -2(2) . . . . ?
C24 C23 N4 C19 -178.8(12) . . . . ?
C22 C23 N4 Cu1 158.7(14) . . . 6_556 ?
C24 C23 N4 Cu1 -18(2) . . . 6_556 ?
C14 C13 O1 C17 -1(3) . . . . ?
C12 C13 O1 C17 173.0(17) . . . . ?
C14 C13 O1 Cu1 178.9(15) . . . . ?
C12 C13 O1 Cu1 -7(2) . . . . ?
C23 C24 O2 C28 -178.8(18) . . . . ?
C25 C24 O2 C28 -5(3) . . . . ?
O6 Cl1 O4 O5 -107(3) . . . . ?
O3 Cl1 O4 O5 81(3) . . . . ?
O6 Cl1 O5 O4 109(3) . . . . ?
O3 Cl1 O5 O4 -122(2) . . . . ?
C7 N1 Cu1 N3 -127.4(7) . . . 6_556 ?
C1 N1 Cu1 N3 57.9(8) . . . 6_556 ?
C7 N1 Cu1 N2 2.2(7) . . . . ?
C1 N1 Cu1 N2 -172.5(8) . . . . ?
C7 N1 Cu1 N4 142.5(9) . . . 6_556 ?
C1 N1 Cu1 N4 -32.2(10) . . . 6_556 ?
C7 N1 Cu1 O1 2.0(11) . . . . ?
C1 N1 Cu1 O1 -172.7(8) . . . . ?
C7 N1 Cu1 O2 81.9(8) . . . 6_556 ?
C1 N1 Cu1 O2 -92.9(8) . . . 6_556 ?
C8 N2 Cu1 N3 123.4(6) . . . 6_556 ?
C12 N2 Cu1 N3 -58.2(10) . . . 6_556 ?
C8 N2 Cu1 N1 -1.8(5) . . . . ?
C12 N2 Cu1 N1 176.6(9) . . . . ?
C8 N2 Cu1 N4 -113.8(8) . . . 6_556 ?
C12 N2 Cu1 N4 64.6(12) . . . 6_556 ?
C8 N2 Cu1 O1 178.1(6) . . . . ?
C12 N2 Cu1 O1 -3.5(8) . . . . ?
C8 N2 Cu1 O2 -87.0(6) . . . 6_556 ?
C12 N2 Cu1 O2 91.4(9) . . . 6_556 ?
C13 O1 Cu1 N3 144.5(15) . . . 6_556 ?
C17 O1 Cu1 N3 -35.4(14) . . . 6_556 ?
C13 O1 Cu1 N1 6.1(19) . . . . ?
C17 O1 Cu1 N1 -173.8(12) . . . . ?
C13 O1 Cu1 N2 5.9(14) . . . . ?
C17 O1 Cu1 N2 -174.0(15) . . . . ?
C13 O1 Cu1 N4 -137.4(15) . . . 6_556 ?
C17 O1 Cu1 N4 42.7(16) . . . 6_556 ?
C13 O1 Cu1 O2 -72.0(15) . . . 6_556 ?
C17 O1 Cu1 O2 108.1(15) . . . 6_556 ?
